data_4128284
loop_
_publ_author_name
'Tolentino, Daniel R.'
'Neale, Samuel E.'
'Isaac, Connie J.'
'Macgregor, Stuart A.'
'Whittlesey, Michael K.'
'Jazzar, Rodolphe'
'Bertrand, Guy'

_publ_section_title
;
 Reductive Elimination at Carbon under Steric Control.
;
_journal_issue 25
_journal_name_full 'Journal of the American Chemical Society'
_journal_page_first 9823
_journal_page_last 9826
_journal_paper_doi 10.1021/jacs.9b04957
_journal_volume 141
_journal_year 2019
_chemical_absolute_configuration syn
_chemical_formula_moiety 'C27 H43 N S'
_chemical_formula_sum 'C27 H43 N S'
_chemical_formula_weight 413.68
_space_group_crystal_system monoclinic
_space_group_IT_number 4
_space_group_name_Hall 'P 2yb'
_space_group_name_H-M_alt 'P 1 21 1'
_symmetry_space_group_name_Hall 'P 2yb'
_symmetry_space_group_name_H-M 'P 1 21 1'
_atom_sites_solution_hydrogens geom
_audit_creation_date 2019-05-07
_audit_creation_method
;
Olex2 1.2-beta
(compiled 2018.05.29 svn.r3508 for OlexSys, GUI svn.r5506)
;
_cell_angle_alpha 90
_cell_angle_beta 102.399(2)
_cell_angle_gamma 90
_cell_formula_units_Z 4
_cell_length_a 9.6679(4)
_cell_length_b 18.7513(7)
_cell_length_c 13.8244(5)
_cell_measurement_reflns_used 4778
_cell_measurement_temperature 100.15
_cell_measurement_theta_max 68.73
_cell_measurement_theta_min 4.68
_cell_volume 2447.71(16)
_computing_cell_refinement 'SAINT V8.38A (?, 2016)'
_computing_data_reduction 'SAINT V8.38A (?, 2016)'
_computing_molecular_graphics 'Olex2 (Dolomanov et al., 2009)'
_computing_publication_material 'Olex2 (Dolomanov et al., 2009)'
_computing_structure_refinement 'XL (Sheldrick, 2008)'
_diffrn_ambient_temperature 100.15
_diffrn_detector 'Bruker APEX2 area detector'
_diffrn_detector_area_resol_mean 7.9
_diffrn_detector_type 'CCD area detector'
_diffrn_measured_fraction_theta_full 1.000
_diffrn_measured_fraction_theta_max 0.995
_diffrn_measurement_device 'three-circle diffractometer'
_diffrn_measurement_device_type 'Bruker SMART APEX2 area detector'
_diffrn_measurement_method '\w and \f scans'
_diffrn_radiation_monochromator 'mirror optics'
_diffrn_radiation_probe x-ray
_diffrn_radiation_type CuK\a
_diffrn_radiation_wavelength 1.54178
_diffrn_reflns_av_R_equivalents 0.0416
_diffrn_reflns_av_unetI/netI 0.0386
_diffrn_reflns_Laue_measured_fraction_full 1.000
_diffrn_reflns_Laue_measured_fraction_max 0.995
_diffrn_reflns_limit_h_max 11
_diffrn_reflns_limit_h_min -11
_diffrn_reflns_limit_k_max 23
_diffrn_reflns_limit_k_min -23
_diffrn_reflns_limit_l_max 17
_diffrn_reflns_limit_l_min -17
_diffrn_reflns_number 36974
_diffrn_reflns_point_group_measured_fraction_full 0.999
_diffrn_reflns_point_group_measured_fraction_max 0.987
_diffrn_reflns_theta_full 67.679
_diffrn_reflns_theta_max 72.614
_diffrn_reflns_theta_min 3.273
_diffrn_source 'microfocus sealed X-ray tube'
_diffrn_source_type 'Incoatec I\ms'
_diffrn_standards_number 0
_exptl_absorpt_coefficient_mu 1.242
_exptl_absorpt_correction_T_max 0.7491
_exptl_absorpt_correction_T_min 0.6714
_exptl_absorpt_correction_type multi-scan
_exptl_absorpt_process_details
'SADABS-2016/2 (Bruker,2016/2) was used for absorption correction. wR2(int) was 0.0751 before and 0.0684 after correction. The Ratio of minimum to maximum transmission is 0.8963. The \l/2 correction factor is Not present.'
_exptl_crystal_colour yellow
_exptl_crystal_colour_primary yellow
_exptl_crystal_density_diffrn 1.123
_exptl_crystal_description block
_exptl_crystal_F_000 912
_exptl_crystal_size_max 0.05
_exptl_crystal_size_mid 0.05
_exptl_crystal_size_min 0.05
_refine_diff_density_max 0.201
_refine_diff_density_min -0.255
_refine_diff_density_rms 0.036
_refine_ls_abs_structure_details
;
 Flack x determined using 4134 quotients [(I+)-(I-)]/[(I+)+(I-)]
 (Parsons, Flack and Wagner, Acta Cryst. B69 (2013) 249-259).
;
_refine_ls_abs_structure_Flack 0.076(5)
_refine_ls_extinction_method none
_refine_ls_goodness_of_fit_ref 1.041
_refine_ls_hydrogen_treatment constr
_refine_ls_matrix_type full
_refine_ls_number_parameters 623
_refine_ls_number_reflns 9584
_refine_ls_number_restraints 105
_refine_ls_restrained_S_all 1.039
_refine_ls_R_factor_all 0.0371
_refine_ls_R_factor_gt 0.0350
_refine_ls_shift/su_max 0.000
_refine_ls_shift/su_mean 0.000
_refine_ls_structure_factor_coef Fsqd
_refine_ls_weighting_details 'w=1/[\s^2^(Fo^2^)+(0.0392P)^2^+0.5990P] where P=(Fo^2^+2Fc^2^)/3'
_refine_ls_weighting_scheme calc
_refine_ls_wR_factor_gt 0.0859
_refine_ls_wR_factor_ref 0.0871
_reflns_Friedel_coverage 0.923
_reflns_Friedel_fraction_full 0.997
_reflns_Friedel_fraction_max 0.979
_reflns_number_gt 9164
_reflns_number_total 9584
_reflns_threshold_expression 'I > 2\s(I)'
_cod_data_source_file 4_MenthCAACS.cif
_cod_data_source_block 4_menthcaacs
_cod_database_code 4128284
_shelx_shelxl_version_number 2018/3
_shelx_space_group_comment
;
The symmetry employed for this shelxl refinement is uniquely defined
by the following loop, which should always be used as a source of
symmetry information in preference to the above space-group names.
They are only intended as comments.
;
_shelx_estimated_absorpt_t_max 0.941
_shelx_estimated_absorpt_t_min 0.941
_olex2_refinement_description
;
1. Fixed Uiso
 At 1.2 times of:
  All C(H) groups, All C(H,H) groups
 At 1.5 times of:
  All C(H,H,H) groups
2. Restrained distances
 C2-C11A = C7A-C2
 1.55 with sigma of 0.02
3. Uiso/Uaniso restraints and constraints
Uanis(C7A) = Uanis(C13)
Uanis(C3A) = Uanis(C3)
4. Rigid body (RIGU) restrains
 C7, C8, C9, C10, C11, C12, C13, C14, C15
 with sigma for 1-2 distances of 0.002 and sigma for 1-3 distances of 0.002
 C7A, C8A, C9A, C10A, C11A, C12A, C13A, C14A, C15A
 with sigma for 1-2 distances of 0.002 and sigma for 1-3 distances of 0.002
5. Others
 Sof(C3)=Sof(H3A)=Sof(H3B)=Sof(C7)=Sof(H7A)=Sof(H7B)=Sof(C8)=Sof(H8)=Sof(C9)=
 Sof(H9A)=Sof(H9B)=Sof(C10)=Sof(H10A)=Sof(H10B)=Sof(C11)=Sof(H11)=Sof(C12)=
 Sof(H12A)=Sof(H12B)=Sof(H12C)=Sof(C13)=Sof(H13)=Sof(C14)=Sof(H14A)=Sof(H14B)=
 Sof(H14C)=Sof(C15)=Sof(H15A)=Sof(H15B)=Sof(H15C)=1-FVAR(1)
 Sof(C3A)=Sof(H3AA)=Sof(H3AB)=Sof(C7A)=Sof(H7AA)=Sof(H7AB)=Sof(C8A)=Sof(H8A)=
 Sof(C9A)=Sof(H9AA)=Sof(H9AB)=Sof(C10A)=Sof(H10C)=Sof(H10D)=Sof(C11A)=Sof(H11A)=
 Sof(C12A)=Sof(H12D)=Sof(H12E)=Sof(H12F)=Sof(C13A)=Sof(H13A)=Sof(C14A)=
 Sof(H14D)=Sof(H14E)=Sof(H14F)=Sof(C15A)=Sof(H15D)=Sof(H15E)=Sof(H15F)=FVAR(1)
6.a Ternary CH refined with riding coordinates:
 C8(H8), C8A(H8A), C11(H11), C11A(H11A), C13(H13), C13A(H13A), C22(H22),
 C25(H25), C35(H35), C38(H38), C40(H40), C49(H49), C52(H52)
6.b Secondary CH2 refined with riding coordinates:
 C3(H3A,H3B), C3A(H3AA,H3AB), C7(H7A,H7B), C7A(H7AA,H7AB), C9(H9A,H9B),
 C9A(H9AA,H9AB), C10(H10A,H10B), C10A(H10C,H10D), C30(H30A,H30B), C34(H34A,
 H34B), C36(H36A,H36B), C37(H37A,H37B)
6.c Aromatic/amide H refined with riding coordinates:
 C18(H18), C19(H19), C20(H20), C45(H45), C46(H46), C47(H47)
6.d Idealised Me refined as rotating group:
 C5(H5A,H5B,H5C), C6(H6A,H6B,H6C), C12(H12A,H12B,H12C), C12A(H12D,H12E,H12F),
 C14(H14A,H14B,H14C), C14A(H14D,H14E,H14F), C15(H15A,H15B,H15C), C15A(H15D,H15E,
 H15F), C23(H23A,H23B,H23C), C24(H24A,H24B,H24C), C26(H26A,H26B,H26C), C27(H27A,
 H27B,H27C), C32(H32A,H32B,H32C), C33(H33A,H33B,H33C), C39(H39A,H39B,H39C),
 C41(H41A,H41B,H41C), C42(H42A,H42B,H42C), C50(H50A,H50B,H50C), C51(H51A,H51B,
 H51C), C53(H53A,H53B,H53C), C54(H54A,H54B,H54C)
;
_olex2_submission_special_instructions 'No special instructions were received'

loop_
_space_group_symop_operation_xyz
'x, y, z'
'-x, y+1/2, -z'

loop_
_atom_site_label
_atom_site_type_symbol
_atom_site_fract_x
_atom_site_fract_y
_atom_site_fract_z
_atom_site_U_iso_or_equiv
_atom_site_adp_type
_atom_site_occupancy
_atom_site_site_symmetry_order
_atom_site_calc_flag
_atom_site_refinement_flags_posn
_atom_site_refinement_flags_adp
_atom_site_refinement_flags_occupancy
_atom_site_disorder_assembly
_atom_site_disorder_group
S1 S 0.76577(7) 0.81612(3) 0.20591(5) 0.02783(15) Uani 1 1 d . . . . .
N1 N 0.8641(2) 0.72540(11) 0.35102(15) 0.0206(4) Uani 1 1 d . . . . .
C1 C 0.8583(3) 0.79294(14) 0.31809(18) 0.0202(5) Uani 1 1 d . . . . .
C2 C 0.9551(3) 0.83972(14) 0.39389(18) 0.0231(5) Uani 1 1 d D . . . .
C3 C 0.9859(4) 0.7912(3) 0.4858(3) 0.0222(9) Uani 0.881(3) 1 d . . P A 2
H3A H 1.086341 0.796086 0.520470 0.027 Uiso 0.881(3) 1 calc R . P A 2
H3B H 0.925702 0.805313 0.532220 0.027 Uiso 0.881(3) 1 calc R . P A 2
C3A C 1.027(4) 0.792(3) 0.483(3) 0.0222(9) Uani 0.119(3) 1 d . . P A 1
H3AA H 1.004683 0.809687 0.545963 0.027 Uiso 0.119(3) 1 calc R . P A 1
H3AB H 1.130628 0.790595 0.490341 0.027 Uiso 0.119(3) 1 calc R . P A 1
C4 C 0.9549(3) 0.71418(14) 0.45287(18) 0.0223(5) Uani 1 1 d . . . . .
C5 C 0.8743(3) 0.67551(19) 0.5207(2) 0.0347(7) Uani 1 1 d . . . . .
H5A H 0.791187 0.703671 0.526811 0.052 Uiso 1 1 calc GR . . . .
H5B H 0.936224 0.669365 0.586296 0.052 Uiso 1 1 calc GR . . . .
H5C H 0.843672 0.628670 0.492663 0.052 Uiso 1 1 calc GR . . . .
C6 C 1.0859(3) 0.67017(16) 0.44890(18) 0.0308(6) Uani 1 1 d . . . . .
H6A H 1.056932 0.623344 0.420040 0.046 Uiso 1 1 calc GR . . . .
H6B H 1.142944 0.663982 0.516089 0.046 Uiso 1 1 calc GR . . . .
H6C H 1.142093 0.694833 0.408030 0.046 Uiso 1 1 calc GR . . . .
C7 C 1.0974(3) 0.84802(17) 0.3554(2) 0.0227(6) Uani 0.881(3) 1 d . U P A 2
H7A H 1.172993 0.863788 0.411543 0.027 Uiso 0.881(3) 1 calc R . P A 2
H7B H 1.124663 0.800506 0.334496 0.027 Uiso 0.881(3) 1 calc R . P A 2
C7A C 0.841(2) 0.8827(13) 0.4510(17) 0.0281(7) Uani 0.119(3) 1 d D U P A 1
H7AA H 0.771790 0.846866 0.464517 0.034 Uiso 0.119(3) 1 calc R . P A 1
H7AB H 0.895117 0.899295 0.516019 0.034 Uiso 0.119(3) 1 calc R . P A 1
C8 C 1.0918(3) 0.89983(17) 0.2700(2) 0.0262(7) Uani 0.881(3) 1 d . U P A 2
H8 H 1.019137 0.882267 0.212136 0.031 Uiso 0.881(3) 1 calc R . P A 2
C8A C 0.750(3) 0.9501(14) 0.3975(17) 0.030(4) Uani 0.119(3) 1 d . U P A 1
H8A H 0.690656 0.934118 0.332854 0.036 Uiso 0.119(3) 1 calc R . P A 1
C9 C 1.0449(4) 0.97289(17) 0.2996(3) 0.0282(7) Uani 0.881(3) 1 d . U P A 2
H9A H 1.117565 0.992110 0.355085 0.034 Uiso 0.881(3) 1 calc R . P A 2
H9B H 1.036215 1.006130 0.242960 0.034 Uiso 0.881(3) 1 calc R . P A 2
C9A C 0.865(3) 1.0012(13) 0.3773(14) 0.025(4) Uani 0.119(3) 1 d . U P A 1
H9AA H 0.919063 1.019532 0.441498 0.030 Uiso 0.119(3) 1 calc R . P A 1
H9AB H 0.817625 1.042487 0.339223 0.030 Uiso 0.119(3) 1 calc R . P A 1
C10 C 0.9033(5) 0.96807(17) 0.3309(3) 0.0242(7) Uani 0.881(3) 1 d . U P A 2
H10A H 0.829258 0.953377 0.273160 0.029 Uiso 0.881(3) 1 calc R . P A 2
H10B H 0.877752 1.015858 0.351961 0.029 Uiso 0.881(3) 1 calc R . P A 2
C10A C 0.971(4) 0.9679(13) 0.3193(17) 0.019(4) Uani 0.119(3) 1 d . U P A 1
H10C H 0.919624 0.953195 0.252458 0.023 Uiso 0.119(3) 1 calc R . P A 1
H10D H 1.042956 1.003785 0.311643 0.023 Uiso 0.119(3) 1 calc R . P A 1
C11 C 0.9061(3) 0.91475(15) 0.4161(2) 0.0217(6) Uani 0.881(3) 1 d . U P A 2
H11 H 0.983144 0.932717 0.470943 0.026 Uiso 0.881(3) 1 calc R . P A 2
C11A C 1.042(2) 0.9043(11) 0.3745(14) 0.025(4) Uani 0.119(3) 1 d D U P A 1
H11A H 1.095220 0.921785 0.440459 0.030 Uiso 0.119(3) 1 calc R . P A 1
C12 C 1.2343(4) 0.9029(2) 0.2394(3) 0.0378(8) Uani 0.881(3) 1 d . U P A 2
H12A H 1.307215 0.919728 0.295319 0.057 Uiso 0.881(3) 1 calc GR . P A 2
H12B H 1.227753 0.935752 0.183473 0.057 Uiso 0.881(3) 1 calc GR . P A 2
H12C H 1.259292 0.855197 0.219801 0.057 Uiso 0.881(3) 1 calc GR . P A 2
C12A C 0.658(3) 0.9849(14) 0.4569(15) 0.025(4) Uani 0.119(3) 1 d . U P A 1
H12D H 0.708579 0.987547 0.526381 0.038 Uiso 0.119(3) 1 calc GR . P A 1
H12E H 0.571301 0.957061 0.451924 0.038 Uiso 0.119(3) 1 calc GR . P A 1
H12F H 0.634251 1.033204 0.431625 0.038 Uiso 0.119(3) 1 calc GR . P A 1
C13 C 0.7711(3) 0.91901(17) 0.4583(2) 0.0281(7) Uani 0.881(3) 1 d . U P A 2
H13 H 0.782220 0.883532 0.513448 0.034 Uiso 0.881(3) 1 calc R . P A 2
C13A C 1.148(3) 0.8750(12) 0.3232(18) 0.027(4) Uani 0.119(3) 1 d . U P A 1
H13A H 1.170050 0.825513 0.348856 0.032 Uiso 0.119(3) 1 calc R . P A 1
C14 C 0.7611(5) 0.9930(2) 0.5040(3) 0.0444(10) Uani 0.881(3) 1 d . U P A 2
H14A H 0.851887 1.004880 0.548011 0.067 Uiso 0.881(3) 1 calc GR . P A 2
H14B H 0.686449 0.992643 0.542053 0.067 Uiso 0.881(3) 1 calc GR . P A 2
H14C H 0.738601 1.028677 0.451177 0.067 Uiso 0.881(3) 1 calc GR . P A 2
C14A C 1.119(3) 0.8708(19) 0.2117(19) 0.044(7) Uani 0.119(3) 1 d . U P A 1
H14D H 1.016494 0.867102 0.185615 0.066 Uiso 0.119(3) 1 calc GR . P A 1
H14E H 1.165941 0.828681 0.191766 0.066 Uiso 0.119(3) 1 calc GR . P A 1
H14F H 1.154985 0.913774 0.185310 0.066 Uiso 0.119(3) 1 calc GR . P A 1
C15 C 0.6319(4) 0.9030(2) 0.3880(3) 0.0380(8) Uani 0.881(3) 1 d . U P A 2
H15A H 0.617296 0.936767 0.332590 0.057 Uiso 0.881(3) 1 calc GR . P A 2
H15B H 0.554447 0.907612 0.423124 0.057 Uiso 0.881(3) 1 calc GR . P A 2
H15C H 0.633681 0.854290 0.362627 0.057 Uiso 0.881(3) 1 calc GR . P A 2
C15A C 1.292(3) 0.9192(16) 0.3506(19) 0.040(6) Uani 0.119(3) 1 d . U P A 1
H15D H 1.271069 0.970208 0.340540 0.059 Uiso 0.119(3) 1 calc GR . P A 1
H15E H 1.355285 0.904078 0.307949 0.059 Uiso 0.119(3) 1 calc GR . P A 1
H15F H 1.337362 0.910693 0.420020 0.059 Uiso 0.119(3) 1 calc GR . P A 1
C16 C 0.7954(3) 0.66805(13) 0.28814(17) 0.0216(5) Uani 1 1 d . . . . .
C17 C 0.8663(3) 0.63626(15) 0.21986(18) 0.0242(5) Uani 1 1 d . . . . .
C18 C 0.7965(3) 0.58236(16) 0.15878(19) 0.0284(6) Uani 1 1 d . . . . .
H18 H 0.842203 0.560165 0.112325 0.034 Uiso 1 1 calc R . . . .
C19 C 0.6618(3) 0.56071(15) 0.1648(2) 0.0296(6) Uani 1 1 d . . . . .
H19 H 0.616742 0.523229 0.123541 0.036 Uiso 1 1 calc R . . . .
C20 C 0.5930(3) 0.59315(15) 0.2302(2) 0.0276(6) Uani 1 1 d . . . . .
H20 H 0.500306 0.577936 0.233163 0.033 Uiso 1 1 calc R . . . .
C21 C 0.6568(3) 0.64816(14) 0.29239(19) 0.0242(5) Uani 1 1 d . . . . .
C22 C 1.0120(3) 0.65940(15) 0.20594(19) 0.0280(6) Uani 1 1 d . . . . .
H22 H 1.049824 0.695526 0.258142 0.034 Uiso 1 1 calc R . . . .
C23 C 1.0029(4) 0.69487(17) 0.1045(2) 0.0366(7) Uani 1 1 d . . . . .
H23A H 0.974771 0.659295 0.051988 0.055 Uiso 1 1 calc GR . . . .
H23B H 1.095574 0.714639 0.101067 0.055 Uiso 1 1 calc GR . . . .
H23C H 0.932553 0.733270 0.095663 0.055 Uiso 1 1 calc GR . . . .
C24 C 1.1159(3) 0.59691(18) 0.2188(2) 0.0351(7) Uani 1 1 d . . . . .
H24A H 1.129254 0.578264 0.286433 0.053 Uiso 1 1 calc GR . . . .
H24B H 1.207098 0.613228 0.206883 0.053 Uiso 1 1 calc GR . . . .
H24C H 1.078035 0.559189 0.171469 0.053 Uiso 1 1 calc GR . . . .
C25 C 0.5689(3) 0.68628(16) 0.3556(2) 0.0285(6) Uani 1 1 d . . . . .
H25 H 0.632206 0.720548 0.399762 0.034 Uiso 1 1 calc R . . . .
C26 C 0.4500(3) 0.72934(18) 0.2894(3) 0.0374(7) Uani 1 1 d . . . . .
H26A H 0.491212 0.763360 0.249770 0.056 Uiso 1 1 calc GR . . . .
H26B H 0.396544 0.755285 0.330948 0.056 Uiso 1 1 calc GR . . . .
H26C H 0.386329 0.696841 0.245343 0.056 Uiso 1 1 calc GR . . . .
C27 C 0.5080(4) 0.63421(18) 0.4217(2) 0.0379(7) Uani 1 1 d . . . . .
H27A H 0.442699 0.601105 0.379977 0.057 Uiso 1 1 calc GR . . . .
H27B H 0.457154 0.661045 0.463960 0.057 Uiso 1 1 calc GR . . . .
H27C H 0.585503 0.607302 0.463197 0.057 Uiso 1 1 calc GR . . . .
S2 S 0.76313(7) 0.18388(3) 0.27768(4) 0.02431(14) Uani 1 1 d . . . . .
N2 N 0.6347(2) 0.28202(11) 0.15160(15) 0.0181(4) Uani 1 1 d . . . . .
C28 C 0.6527(3) 0.21266(14) 0.17534(18) 0.0187(5) Uani 1 1 d . . . . .
C29 C 0.5666(3) 0.16650(13) 0.09250(17) 0.0183(5) Uani 1 1 d . . . . .
C30 C 0.4815(3) 0.22244(14) 0.02044(19) 0.0242(5) Uani 1 1 d . . . . .
H30A H 0.494775 0.213762 -0.047637 0.029 Uiso 1 1 calc R . . . .
H30B H 0.379352 0.218198 0.020018 0.029 Uiso 1 1 calc R . . . .
C31 C 0.5339(3) 0.29719(14) 0.05429(17) 0.0200(5) Uani 1 1 d . . . . .
C32 C 0.6105(3) 0.33301(16) -0.01850(19) 0.0280(6) Uani 1 1 d . . . . .
H32A H 0.656148 0.376871 0.011016 0.042 Uiso 1 1 calc GR . . . .
H32B H 0.542063 0.344610 -0.079695 0.042 Uiso 1 1 calc GR . . . .
H32C H 0.682471 0.300526 -0.033549 0.042 Uiso 1 1 calc GR . . . .
C33 C 0.4140(3) 0.34627(16) 0.06874(19) 0.0259(6) Uani 1 1 d . . . . .
H33A H 0.364134 0.324579 0.116023 0.039 Uiso 1 1 calc GR . . . .
H33B H 0.347621 0.353318 0.005128 0.039 Uiso 1 1 calc GR . . . .
H33C H 0.453277 0.392408 0.094352 0.039 Uiso 1 1 calc GR . . . .
C34 C 0.6698(3) 0.12630(14) 0.03957(17) 0.0215(5) Uani 1 1 d . . . . .
H34A H 0.617770 0.114036 -0.028155 0.026 Uiso 1 1 calc R . . . .
H34B H 0.746875 0.159458 0.032920 0.026 Uiso 1 1 calc R . . . .
C35 C 0.7370(3) 0.05813(14) 0.08924(19) 0.0229(5) Uani 1 1 d . . . . .
H35 H 0.798165 0.071035 0.154811 0.027 Uiso 1 1 calc R . . . .
C36 C 0.6200(3) 0.00827(14) 0.10704(19) 0.0240(5) Uani 1 1 d . . . . .
H36A H 0.557697 -0.004775 0.042860 0.029 Uiso 1 1 calc R . . . .
H36B H 0.662553 -0.036023 0.139373 0.029 Uiso 1 1 calc R . . . .
C37 C 0.5327(3) 0.04457(14) 0.17263(18) 0.0218(5) Uani 1 1 d . . . . .
H37A H 0.594953 0.056705 0.237195 0.026 Uiso 1 1 calc R . . . .
H37B H 0.459057 0.011224 0.185081 0.026 Uiso 1 1 calc R . . . .
C38 C 0.4622(3) 0.11229(13) 0.12422(18) 0.0201(5) Uani 1 1 d . . . . .
H38 H 0.401183 0.095649 0.060422 0.024 Uiso 1 1 calc R . . . .
C39 C 0.8291(3) 0.02199(17) 0.0268(2) 0.0331(6) Uani 1 1 d . . . . .
H39A H 0.771604 0.011255 -0.039040 0.050 Uiso 1 1 calc GR . . . .
H39B H 0.867941 -0.022388 0.059024 0.050 Uiso 1 1 calc GR . . . .
H39C H 0.906841 0.053900 0.020287 0.050 Uiso 1 1 calc GR . . . .
C40 C 0.3568(3) 0.14436(15) 0.1826(2) 0.0296(6) Uani 1 1 d . . . . .
H40 H 0.345835 0.196156 0.165439 0.036 Uiso 1 1 calc R . . . .
C41 C 0.4011(4) 0.1386(2) 0.2951(2) 0.0458(9) Uani 1 1 d . . . . .
H41A H 0.402819 0.088368 0.314648 0.069 Uiso 1 1 calc GR . . . .
H41B H 0.333198 0.164603 0.325333 0.069 Uiso 1 1 calc GR . . . .
H41C H 0.495652 0.159304 0.317524 0.069 Uiso 1 1 calc GR . . . .
C42 C 0.2117(3) 0.10901(18) 0.1477(3) 0.0387(7) Uani 1 1 d . . . . .
H42A H 0.176561 0.118394 0.076971 0.058 Uiso 1 1 calc GR . . . .
H42B H 0.145020 0.128609 0.185127 0.058 Uiso 1 1 calc GR . . . .
H42C H 0.220597 0.057442 0.158822 0.058 Uiso 1 1 calc GR . . . .
C43 C 0.7106(3) 0.33752(13) 0.21416(17) 0.0200(5) Uani 1 1 d . . . . .
C44 C 0.8455(3) 0.35871(15) 0.2018(2) 0.0244(5) Uani 1 1 d . . . . .
C45 C 0.9131(3) 0.41433(16) 0.2606(2) 0.0299(6) Uani 1 1 d . . . . .
H45 H 1.003796 0.429736 0.253045 0.036 Uiso 1 1 calc R . . . .
C46 C 0.8506(3) 0.44737(16) 0.3296(2) 0.0324(7) Uani 1 1 d . . . . .
H46 H 0.896343 0.486490 0.367049 0.039 Uiso 1 1 calc R . . . .
C47 C 0.7222(3) 0.42356(16) 0.34411(19) 0.0302(6) Uani 1 1 d . . . . .
H47 H 0.681978 0.445402 0.393647 0.036 Uiso 1 1 calc R . . . .
C48 C 0.6494(3) 0.36809(15) 0.28784(19) 0.0248(6) Uani 1 1 d . . . . .
C49 C 0.9257(3) 0.32181(16) 0.1327(2) 0.0288(6) Uani 1 1 d . . . . .
H49 H 0.861184 0.285784 0.092955 0.035 Uiso 1 1 calc R . . . .
C50 C 0.9732(4) 0.37362(18) 0.0606(3) 0.0383(7) Uani 1 1 d . . . . .
H50A H 1.041097 0.407767 0.097843 0.057 Uiso 1 1 calc GR . . . .
H50B H 0.890745 0.399357 0.023070 0.057 Uiso 1 1 calc GR . . . .
H50C H 1.018261 0.346905 0.014774 0.057 Uiso 1 1 calc GR . . . .
C51 C 1.0546(3) 0.28229(19) 0.1929(3) 0.0438(8) Uani 1 1 d . . . . .
H51A H 1.106802 0.259632 0.147766 0.066 Uiso 1 1 calc GR . . . .
H51B H 1.022799 0.245720 0.233908 0.066 Uiso 1 1 calc GR . . . .
H51C H 1.116518 0.316242 0.235600 0.066 Uiso 1 1 calc GR . . . .
C52 C 0.5145(3) 0.34065(17) 0.3144(2) 0.0303(6) Uani 1 1 d . . . . .
H52 H 0.473204 0.303057 0.265314 0.036 Uiso 1 1 calc R . . . .
C53 C 0.5486(4) 0.30665(19) 0.4180(2) 0.0386(7) Uani 1 1 d . . . . .
H53A H 0.619212 0.268880 0.419923 0.058 Uiso 1 1 calc GR . . . .
H53B H 0.462087 0.286283 0.432742 0.058 Uiso 1 1 calc GR . . . .
H53C H 0.586294 0.343133 0.467432 0.058 Uiso 1 1 calc GR . . . .
C54 C 0.4043(4) 0.4005(2) 0.3099(2) 0.0427(8) Uani 1 1 d . . . . .
H54A H 0.443550 0.438217 0.356795 0.064 Uiso 1 1 calc GR . . . .
H54B H 0.318710 0.381042 0.327287 0.064 Uiso 1 1 calc GR . . . .
H54C H 0.380407 0.420181 0.242708 0.064 Uiso 1 1 calc GR . . . .

loop_
_atom_site_aniso_label
_atom_site_aniso_U_11
_atom_site_aniso_U_22
_atom_site_aniso_U_33
_atom_site_aniso_U_23
_atom_site_aniso_U_13
_atom_site_aniso_U_12
S1 0.0319(3) 0.0236(3) 0.0229(3) 0.0058(3) -0.0055(2) -0.0021(3)
N1 0.0246(11) 0.0173(11) 0.0170(9) 0.0011(8) -0.0019(8) -0.0039(8)
C1 0.0202(12) 0.0193(12) 0.0206(11) 0.0046(10) 0.0036(9) -0.0010(9)
C2 0.0253(13) 0.0201(13) 0.0204(11) 0.0033(10) -0.0025(10) -0.0030(10)
C3 0.028(2) 0.0171(12) 0.0185(12) -0.0007(10) -0.0019(18) -0.001(2)
C3A 0.028(2) 0.0171(12) 0.0185(12) -0.0007(10) -0.0019(18) -0.001(2)
C4 0.0305(14) 0.0184(12) 0.0143(10) 0.0020(10) -0.0031(10) -0.0010(10)
C5 0.0427(16) 0.0358(16) 0.0226(12) 0.0082(13) 0.0003(11) -0.0072(14)
C6 0.0417(16) 0.0274(15) 0.0175(11) -0.0014(10) -0.0065(11) 0.0076(12)
C7 0.0215(15) 0.0205(14) 0.0244(14) 0.0017(12) 0.0011(11) -0.0024(12)
C7A 0.0356(17) 0.0240(15) 0.0270(14) 0.0037(13) 0.0120(12) -0.0024(12)
C8 0.0238(15) 0.0233(15) 0.0317(16) 0.0068(14) 0.0063(12) -0.0014(12)
C8A 0.046(10) 0.028(8) 0.019(9) 0.005(6) 0.012(8) -0.001(6)
C9 0.0253(18) 0.0199(14) 0.0402(18) 0.0083(13) 0.0090(15) -0.0043(13)
C9A 0.046(10) 0.023(8) 0.008(7) 0.004(7) 0.012(7) 0.002(7)
C10 0.0252(19) 0.0160(15) 0.0313(17) 0.0046(12) 0.0060(14) 0.0001(13)
C10A 0.024(12) 0.017(9) 0.014(9) -0.004(6) 0.000(8) -0.006(8)
C11 0.0253(14) 0.0169(14) 0.0218(13) 0.0001(11) 0.0025(10) -0.0023(11)
C11A 0.034(9) 0.028(10) 0.010(7) -0.002(7) -0.003(6) 0.003(7)
C12 0.0334(18) 0.0336(18) 0.051(2) 0.0126(16) 0.0190(15) 0.0023(14)
C12A 0.027(10) 0.032(11) 0.016(8) 0.008(8) 0.001(7) -0.002(7)
C13 0.0356(17) 0.0240(15) 0.0270(14) 0.0037(13) 0.0120(12) -0.0024(12)
C13A 0.051(10) 0.010(9) 0.022(8) 0.005(8) 0.015(8) 0.000(7)
C14 0.052(2) 0.0306(18) 0.059(2) -0.0102(17) 0.029(2) -0.0015(16)
C14A 0.043(14) 0.07(2) 0.025(8) -0.009(10) 0.018(8) 0.007(13)
C15 0.0307(17) 0.0415(19) 0.0457(19) -0.0034(16) 0.0169(14) -0.0071(15)
C15A 0.052(10) 0.036(13) 0.034(11) 0.001(11) 0.018(9) -0.009(10)
C16 0.0271(13) 0.0172(13) 0.0173(10) 0.0037(9) -0.0023(9) -0.0029(10)
C17 0.0318(14) 0.0213(13) 0.0165(11) 0.0039(10) -0.0011(10) -0.0036(11)
C18 0.0405(16) 0.0225(14) 0.0191(11) 0.0001(11) -0.0005(11) -0.0015(12)
C19 0.0368(16) 0.0212(14) 0.0242(12) 0.0015(11) -0.0082(11) -0.0068(12)
C20 0.0249(14) 0.0229(14) 0.0301(13) 0.0064(11) -0.0049(11) -0.0040(11)
C21 0.0272(13) 0.0186(12) 0.0236(12) 0.0071(10) -0.0019(10) -0.0013(10)
C22 0.0345(15) 0.0288(14) 0.0205(12) -0.0041(11) 0.0052(10) -0.0048(11)
C23 0.0523(18) 0.0328(16) 0.0270(13) 0.0005(12) 0.0136(13) -0.0044(14)
C24 0.0356(16) 0.0369(16) 0.0317(14) -0.0073(13) 0.0048(12) -0.0019(13)
C25 0.0261(13) 0.0240(14) 0.0344(13) 0.0007(12) 0.0044(11) -0.0033(12)
C26 0.0250(14) 0.0310(16) 0.0543(19) 0.0050(14) 0.0042(13) 0.0013(12)
C27 0.0398(17) 0.0345(16) 0.0422(16) 0.0033(14) 0.0151(14) -0.0047(13)
S2 0.0301(3) 0.0208(3) 0.0174(3) 0.0016(2) -0.0051(2) -0.0010(2)
N2 0.0208(10) 0.0161(10) 0.0166(9) 0.0006(8) 0.0021(8) -0.0012(8)
C28 0.0187(12) 0.0181(12) 0.0195(11) -0.0009(10) 0.0042(9) 0.0000(9)
C29 0.0220(11) 0.0157(12) 0.0150(10) 0.0013(9) -0.0010(9) -0.0008(9)
C30 0.0276(13) 0.0207(13) 0.0207(12) 0.0024(10) -0.0029(10) 0.0015(10)
C31 0.0236(12) 0.0191(12) 0.0163(10) 0.0035(9) 0.0021(9) -0.0006(10)
C32 0.0290(14) 0.0336(16) 0.0212(11) 0.0071(11) 0.0048(10) -0.0005(11)
C33 0.0281(14) 0.0252(13) 0.0232(12) 0.0020(11) 0.0028(10) 0.0054(11)
C34 0.0274(13) 0.0215(12) 0.0155(10) -0.0009(10) 0.0047(9) -0.0029(10)
C35 0.0258(13) 0.0211(13) 0.0208(11) -0.0028(10) 0.0032(10) 0.0022(10)
C36 0.0291(13) 0.0164(12) 0.0245(11) 0.0003(10) 0.0012(10) 0.0020(10)
C37 0.0255(13) 0.0177(12) 0.0211(11) 0.0016(10) 0.0025(10) -0.0037(10)
C38 0.0222(12) 0.0179(12) 0.0184(11) -0.0008(9) 0.0005(9) -0.0028(10)
C39 0.0365(16) 0.0310(15) 0.0335(14) -0.0022(12) 0.0114(12) 0.0067(12)
C40 0.0292(14) 0.0224(13) 0.0395(15) -0.0008(12) 0.0126(12) -0.0009(11)
C41 0.0403(18) 0.064(2) 0.0388(17) -0.0166(16) 0.0210(14) -0.0090(16)
C42 0.0256(15) 0.0387(18) 0.0530(19) 0.0069(15) 0.0111(13) 0.0012(13)
C43 0.0229(12) 0.0152(12) 0.0192(11) 0.0013(9) -0.0016(9) -0.0015(9)
C44 0.0253(13) 0.0192(13) 0.0260(12) 0.0052(11) 0.0000(10) -0.0004(10)
C45 0.0278(14) 0.0233(14) 0.0329(14) 0.0055(12) -0.0063(11) -0.0058(11)
C46 0.0444(18) 0.0204(14) 0.0251(13) 0.0002(11) -0.0086(12) -0.0074(12)
C47 0.0445(17) 0.0229(14) 0.0196(12) -0.0027(11) -0.0011(11) -0.0017(12)
C48 0.0335(15) 0.0201(13) 0.0194(12) 0.0007(10) 0.0022(10) -0.0002(11)
C49 0.0225(13) 0.0250(14) 0.0400(14) 0.0003(12) 0.0091(11) -0.0026(11)
C50 0.0368(16) 0.0345(16) 0.0470(18) 0.0009(14) 0.0167(14) -0.0085(13)
C51 0.0272(15) 0.0352(17) 0.069(2) 0.0065(17) 0.0102(15) 0.0020(13)
C52 0.0356(16) 0.0319(15) 0.0246(12) -0.0090(11) 0.0092(11) -0.0044(12)
C53 0.0506(18) 0.0432(18) 0.0248(13) -0.0050(13) 0.0146(12) -0.0098(15)
C54 0.0441(18) 0.048(2) 0.0393(16) -0.0136(15) 0.0167(14) 0.0025(15)

loop_
_atom_type_symbol
_atom_type_description
_atom_type_scat_dispersion_real
_atom_type_scat_dispersion_imag
_atom_type_scat_source
C C 0.0181 0.0091 'International Tables Vol C Tables 4.2.6.8 and 6.1.1.4'
H H 0.0000 0.0000 'International Tables Vol C Tables 4.2.6.8 and 6.1.1.4'
N N 0.0311 0.0180 'International Tables Vol C Tables 4.2.6.8 and 6.1.1.4'
S S 0.3331 0.5567 'International Tables Vol C Tables 4.2.6.8 and 6.1.1.4'

loop_
_geom_angle_atom_site_label_1
_geom_angle_atom_site_label_2
_geom_angle_atom_site_label_3
_geom_angle
C1 N1 C4 115.0(2)
C1 N1 C16 121.0(2)
C16 N1 C4 123.8(2)
N1 C1 S1 122.3(2)
N1 C1 C2 109.6(2)
C2 C1 S1 127.97(19)
C1 C2 C3 102.1(2)
C1 C2 C3A 108.6(17)
C1 C2 C7 106.0(2)
C1 C2 C7A 103.1(9)
C1 C2 C11 119.6(2)
C1 C2 C11A 127.9(8)
C3 C2 C7 107.9(2)
C3A C2 C7A 97.1(18)
C11 C2 C3 112.9(3)
C11 C2 C7 107.7(2)
C11A C2 C3A 115.0(18)
C11A C2 C7A 98.4(12)
C2 C3 H3A 109.9
C2 C3 H3B 109.9
H3A C3 H3B 108.3
C4 C3 C2 108.8(3)
C4 C3 H3A 109.9
C4 C3 H3B 109.9
C2 C3A H3AA 111.3
C2 C3A H3AB 111.3
C2 C3A C4 102(2)
H3AA C3A H3AB 109.2
C4 C3A H3AA 111.3
C4 C3A H3AB 111.3
N1 C4 C3 100.7(2)
N1 C4 C3A 104.2(16)
N1 C4 C5 111.7(2)
N1 C4 C6 111.4(2)
C3 C4 C5 111.1(3)
C5 C4 C3A 120.7(15)
C6 C4 C3 114.4(2)
C6 C4 C3A 100.6(15)
C6 C4 C5 107.7(2)
C4 C5 H5A 109.5
C4 C5 H5B 109.5
C4 C5 H5C 109.5
H5A C5 H5B 109.5
H5A C5 H5C 109.5
H5B C5 H5C 109.5
C4 C6 H6A 109.5
C4 C6 H6B 109.5
C4 C6 H6C 109.5
H6A C6 H6B 109.5
H6A C6 H6C 109.5
H6B C6 H6C 109.5
C2 C7 H7A 108.3
C2 C7 H7B 108.3
H7A C7 H7B 107.4
C8 C7 C2 115.8(2)
C8 C7 H7A 108.3
C8 C7 H7B 108.3
C2 C7A H7AA 107.3
C2 C7A H7AB 107.3
H7AA C7A H7AB 106.9
C8A C7A C2 119.9(16)
C8A C7A H7AA 107.3
C8A C7A H7AB 107.3
C7 C8 H8 108.2
C7 C8 C9 109.1(3)
C7 C8 C12 110.8(3)
C9 C8 H8 108.2
C12 C8 H8 108.2
C12 C8 C9 112.2(3)
C7A C8A H8A 109.0
C9A C8A C7A 103(2)
C9A C8A H8A 109.0
C12A C8A C7A 114.7(18)
C12A C8A H8A 109.0
C12A C8A C9A 111(2)
C8 C9 H9A 109.4
C8 C9 H9B 109.4
H9A C9 H9B 108.0
C10 C9 C8 111.1(3)
C10 C9 H9A 109.4
C10 C9 H9B 109.4
C8A C9A H9AA 108.5
C8A C9A H9AB 108.5
C8A C9A C10A 115(2)
H9AA C9A H9AB 107.5
C10A C9A H9AA 108.5
C10A C9A H9AB 108.5
C9 C10 H10A 109.0
C9 C10 H10B 109.0
C9 C10 C11 112.7(3)
H10A C10 H10B 107.8
C11 C10 H10A 109.0
C11 C10 H10B 109.0
C9A C10A H10C 109.7
C9A C10A H10D 109.7
H10C C10A H10D 108.2
C11A C10A C9A 110(2)
C11A C10A H10C 109.7
C11A C10A H10D 109.7
C2 C11 C10 113.4(2)
C2 C11 H11 104.4
C2 C11 C13 116.5(2)
C10 C11 H11 104.4
C10 C11 C13 112.2(3)
C13 C11 H11 104.4
C2 C11A H11A 106.9
C10A C11A C2 120(2)
C10A C11A H11A 106.9
C13A C11A C2 104.8(16)
C13A C11A C10A 110(2)
C13A C11A H11A 106.9
C8 C12 H12A 109.5
C8 C12 H12B 109.5
C8 C12 H12C 109.5
H12A C12 H12B 109.5
H12A C12 H12C 109.5
H12B C12 H12C 109.5
C8A C12A H12D 109.5
C8A C12A H12E 109.5
C8A C12A H12F 109.5
H12D C12A H12E 109.5
H12D C12A H12F 109.5
H12E C12A H12F 109.5
C11 C13 H13 107.0
C14 C13 C11 109.6(3)
C14 C13 H13 107.0
C15 C13 C11 117.1(3)
C15 C13 H13 107.0
C15 C13 C14 108.5(3)
C11A C13A H13A 107.0
C11A C13A C14A 121(2)
C11A C13A C15A 110.6(19)
C14A C13A H13A 107.0
C14A C13A C15A 103(2)
C15A C13A H13A 107.0
C13 C14 H14A 109.5
C13 C14 H14B 109.5
C13 C14 H14C 109.5
H14A C14 H14B 109.5
H14A C14 H14C 109.5
H14B C14 H14C 109.5
C13A C14A H14D 109.5
C13A C14A H14E 109.5
C13A C14A H14F 109.5
H14D C14A H14E 109.5
H14D C14A H14F 109.5
H14E C14A H14F 109.5
C13 C15 H15A 109.5
C13 C15 H15B 109.5
C13 C15 H15C 109.5
H15A C15 H15B 109.5
H15A C15 H15C 109.5
H15B C15 H15C 109.5
C13A C15A H15D 109.5
C13A C15A H15E 109.5
C13A C15A H15F 109.5
H15D C15A H15E 109.5
H15D C15A H15F 109.5
H15E C15A H15F 109.5
C17 C16 N1 119.2(2)
C21 C16 N1 119.3(2)
C21 C16 C17 121.3(2)
C16 C17 C22 123.9(2)
C18 C17 C16 118.0(3)
C18 C17 C22 118.0(3)
C17 C18 H18 119.5
C19 C18 C17 121.0(3)
C19 C18 H18 119.5
C18 C19 H19 119.8
C20 C19 C18 120.3(3)
C20 C19 H19 119.8
C19 C20 H20 119.4
C19 C20 C21 121.3(3)
C21 C20 H20 119.4
C16 C21 C25 123.7(2)
C20 C21 C16 118.0(3)
C20 C21 C25 118.2(2)
C17 C22 H22 107.8
C17 C22 C23 111.4(2)
C17 C22 C24 111.6(2)
C23 C22 H22 107.8
C24 C22 H22 107.8
C24 C22 C23 110.2(2)
C22 C23 H23A 109.5
C22 C23 H23B 109.5
C22 C23 H23C 109.5
H23A C23 H23B 109.5
H23A C23 H23C 109.5
H23B C23 H23C 109.5
C22 C24 H24A 109.5
C22 C24 H24B 109.5
C22 C24 H24C 109.5
H24A C24 H24B 109.5
H24A C24 H24C 109.5
H24B C24 H24C 109.5
C21 C25 H25 107.9
C21 C25 C26 110.1(2)
C21 C25 C27 112.0(3)
C26 C25 H25 107.9
C26 C25 C27 110.8(2)
C27 C25 H25 107.9
C25 C26 H26A 109.5
C25 C26 H26B 109.5
C25 C26 H26C 109.5
H26A C26 H26B 109.5
H26A C26 H26C 109.5
H26B C26 H26C 109.5
C25 C27 H27A 109.5
C25 C27 H27B 109.5
C25 C27 H27C 109.5
H27A C27 H27B 109.5
H27A C27 H27C 109.5
H27B C27 H27C 109.5
C28 N2 C31 115.2(2)
C28 N2 C43 121.8(2)
C43 N2 C31 123.0(2)
N2 C28 S2 123.09(19)
N2 C28 C29 110.1(2)
C29 C28 S2 126.69(19)
C28 C29 C30 103.0(2)
C28 C29 C34 109.0(2)
C28 C29 C38 116.01(19)
C30 C29 C38 109.5(2)
C34 C29 C30 109.30(19)
C34 C29 C38 109.6(2)
C29 C30 H30A 109.9
C29 C30 H30B 109.9
H30A C30 H30B 108.3
C31 C30 C29 109.1(2)
C31 C30 H30A 109.9
C31 C30 H30B 109.9
N2 C31 C30 102.00(19)
N2 C31 C32 111.0(2)
N2 C31 C33 111.1(2)
C32 C31 C30 112.1(2)
C33 C31 C30 112.5(2)
C33 C31 C32 108.1(2)
C31 C32 H32A 109.5
C31 C32 H32B 109.5
C31 C32 H32C 109.5
H32A C32 H32B 109.5
H32A C32 H32C 109.5
H32B C32 H32C 109.5
C31 C33 H33A 109.5
C31 C33 H33B 109.5
C31 C33 H33C 109.5
H33A C33 H33B 109.5
H33A C33 H33C 109.5
H33B C33 H33C 109.5
C29 C34 H34A 108.1
C29 C34 H34B 108.1
H34A C34 H34B 107.3
C35 C34 C29 116.63(19)
C35 C34 H34A 108.1
C35 C34 H34B 108.1
C34 C35 H35 108.5
C36 C35 C34 109.0(2)
C36 C35 H35 108.5
C39 C35 C34 111.1(2)
C39 C35 H35 108.5
C39 C35 C36 111.2(2)
C35 C36 H36A 109.6
C35 C36 H36B 109.6
H36A C36 H36B 108.1
C37 C36 C35 110.2(2)
C37 C36 H36A 109.6
C37 C36 H36B 109.6
C36 C37 H37A 109.4
C36 C37 H37B 109.4
C36 C37 C38 111.3(2)
H37A C37 H37B 108.0
C38 C37 H37A 109.4
C38 C37 H37B 109.4
C29 C38 H38 104.5
C37 C38 C29 114.2(2)
C37 C38 H38 104.5
C37 C38 C40 112.1(2)
C40 C38 C29 115.5(2)
C40 C38 H38 104.5
C35 C39 H39A 109.5
C35 C39 H39B 109.5
C35 C39 H39C 109.5
H39A C39 H39B 109.5
H39A C39 H39C 109.5
H39B C39 H39C 109.5
C38 C40 H40 107.6
C41 C40 C38 115.6(2)
C41 C40 H40 107.6
C41 C40 C42 109.1(3)
C42 C40 C38 109.2(2)
C42 C40 H40 107.6
C40 C41 H41A 109.5
C40 C41 H41B 109.5
C40 C41 H41C 109.5
H41A C41 H41B 109.5
H41A C41 H41C 109.5
H41B C41 H41C 109.5
C40 C42 H42A 109.5
C40 C42 H42B 109.5
C40 C42 H42C 109.5
H42A C42 H42B 109.5
H42A C42 H42C 109.5
H42B C42 H42C 109.5
C44 C43 N2 119.6(2)
C48 C43 N2 119.2(2)
C48 C43 C44 121.2(2)
C43 C44 C49 123.9(2)
C45 C44 C43 118.1(3)
C45 C44 C49 117.9(3)
C44 C45 H45 119.4
C46 C45 C44 121.2(3)
C46 C45 H45 119.4
C45 C46 H46 120.1
C47 C46 C45 119.9(3)
C47 C46 H46 120.1
C46 C47 H47 119.2
C46 C47 C48 121.6(3)
C48 C47 H47 119.2
C43 C48 C52 123.6(2)
C47 C48 C43 117.9(3)
C47 C48 C52 118.3(2)
C44 C49 H49 108.1
C44 C49 C50 112.7(3)
C44 C49 C51 110.1(3)
C50 C49 H49 108.1
C50 C49 C51 109.8(2)
C51 C49 H49 108.1
C49 C50 H50A 109.5
C49 C50 H50B 109.5
C49 C50 H50C 109.5
H50A C50 H50B 109.5
H50A C50 H50C 109.5
H50B C50 H50C 109.5
C49 C51 H51A 109.5
C49 C51 H51B 109.5
C49 C51 H51C 109.5
H51A C51 H51B 109.5
H51A C51 H51C 109.5
H51B C51 H51C 109.5
C48 C52 H52 108.3
C48 C52 C53 110.0(2)
C48 C52 C54 111.5(3)
C53 C52 H52 108.3
C53 C52 C54 110.3(2)
C54 C52 H52 108.3
C52 C53 H53A 109.5
C52 C53 H53B 109.5
C52 C53 H53C 109.5
H53A C53 H53B 109.5
H53A C53 H53C 109.5
H53B C53 H53C 109.5
C52 C54 H54A 109.5
C52 C54 H54B 109.5
C52 C54 H54C 109.5
H54A C54 H54B 109.5
H54A C54 H54C 109.5
H54B C54 H54C 109.5

loop_
_geom_bond_atom_site_label_1
_geom_bond_atom_site_label_2
_geom_bond_distance
S1 C1 1.673(2)
N1 C1 1.343(3)
N1 C4 1.505(3)
N1 C16 1.451(3)
C1 C2 1.524(4)
C2 C3 1.539(5)
C2 C3A 1.56(5)
C2 C7 1.585(4)
C2 C7A 1.696(19)
C2 C11 1.536(4)
C2 C11A 1.533(19)
C3 H3A 0.9900
C3 H3B 0.9900
C3 C4 1.525(6)
C3A H3AA 0.9900
C3A H3AB 0.9900
C3A C4 1.64(5)
C4 C5 1.526(4)
C4 C6 1.522(4)
C5 H5A 0.9800
C5 H5B 0.9800
C5 H5C 0.9800
C6 H6A 0.9800
C6 H6B 0.9800
C6 H6C 0.9800
C7 H7A 0.9900
C7 H7B 0.9900
C7 C8 1.522(4)
C7A H7AA 0.9900
C7A H7AB 0.9900
C7A C8A 1.62(3)
C8 H8 1.0000
C8 C9 1.526(5)
C8 C12 1.526(4)
C8A H8A 1.0000
C8A C9A 1.53(3)
C8A C12A 1.49(3)
C9 H9A 0.9900
C9 H9B 0.9900
C9 C10 1.524(5)
C9A H9AA 0.9900
C9A H9AB 0.9900
C9A C10A 1.56(4)
C10 H10A 0.9900
C10 H10B 0.9900
C10 C11 1.541(4)
C10A H10C 0.9900
C10A H10D 0.9900
C10A C11A 1.50(3)
C11 H11 1.0000
C11 C13 1.542(4)
C11A H11A 1.0000
C11A C13A 1.47(3)
C12 H12A 0.9800
C12 H12B 0.9800
C12 H12C 0.9800
C12A H12D 0.9800
C12A H12E 0.9800
C12A H12F 0.9800
C13 H13 1.0000
C13 C14 1.536(5)
C13 C15 1.512(5)
C13A H13A 1.0000
C13A C14A 1.51(3)
C13A C15A 1.59(4)
C14 H14A 0.9800
C14 H14B 0.9800
C14 H14C 0.9800
C14A H14D 0.9800
C14A H14E 0.9800
C14A H14F 0.9800
C15 H15A 0.9800
C15 H15B 0.9800
C15 H15C 0.9800
C15A H15D 0.9800
C15A H15E 0.9800
C15A H15F 0.9800
C16 C17 1.412(4)
C16 C21 1.404(4)
C17 C18 1.395(4)
C17 C22 1.526(4)
C18 H18 0.9500
C18 C19 1.383(4)
C19 H19 0.9500
C19 C20 1.374(4)
C20 H20 0.9500
C20 C21 1.399(4)
C21 C25 1.522(4)
C22 H22 1.0000
C22 C23 1.538(4)
C22 C24 1.529(4)
C23 H23A 0.9800
C23 H23B 0.9800
C23 H23C 0.9800
C24 H24A 0.9800
C24 H24B 0.9800
C24 H24C 0.9800
C25 H25 1.0000
C25 C26 1.536(4)
C25 C27 1.537(4)
C26 H26A 0.9800
C26 H26B 0.9800
C26 H26C 0.9800
C27 H27A 0.9800
C27 H27B 0.9800
C27 H27C 0.9800
S2 C28 1.669(2)
N2 C28 1.344(3)
N2 C31 1.509(3)
N2 C43 1.448(3)
C28 C29 1.531(3)
C29 C30 1.555(3)
C29 C34 1.553(3)
C29 C38 1.560(3)
C30 H30A 0.9900
C30 H30B 0.9900
C30 C31 1.529(4)
C31 C32 1.527(3)
C31 C33 1.526(4)
C32 H32A 0.9800
C32 H32B 0.9800
C32 H32C 0.9800
C33 H33A 0.9800
C33 H33B 0.9800
C33 H33C 0.9800
C34 H34A 0.9900
C34 H34B 0.9900
C34 C35 1.528(4)
C35 H35 1.0000
C35 C36 1.528(4)
C35 C39 1.526(4)
C36 H36A 0.9900
C36 H36B 0.9900
C36 C37 1.525(4)
C37 H37A 0.9900
C37 H37B 0.9900
C37 C38 1.526(4)
C38 H38 1.0000
C38 C40 1.550(4)
C39 H39A 0.9800
C39 H39B 0.9800
C39 H39C 0.9800
C40 H40 1.0000
C40 C41 1.526(4)
C40 C42 1.533(4)
C41 H41A 0.9800
C41 H41B 0.9800
C41 H41C 0.9800
C42 H42A 0.9800
C42 H42B 0.9800
C42 H42C 0.9800
C43 C44 1.408(4)
C43 C48 1.405(4)
C44 C45 1.396(4)
C44 C49 1.521(4)
C45 H45 0.9500
C45 C46 1.381(5)
C46 H46 0.9500
C46 C47 1.374(5)
C47 H47 0.9500
C47 C48 1.395(4)
C48 C52 1.518(4)
C49 H49 1.0000
C49 C50 1.531(4)
C49 C51 1.533(4)
C50 H50A 0.9800
C50 H50B 0.9800
C50 H50C 0.9800
C51 H51A 0.9800
C51 H51B 0.9800
C51 H51C 0.9800
C52 H52 1.0000
C52 C53 1.538(4)
C52 C54 1.539(5)
C53 H53A 0.9800
C53 H53B 0.9800
C53 H53C 0.9800
C54 H54A 0.9800
C54 H54B 0.9800
C54 H54C 0.9800
